data_4506800
loop_
_publ_author_name
'Vangala, Venu R.'
'Chow, Pui Shan'
'Tan, Reginald B. H.'

_publ_section_title
;
 Co-Crystals and Co-Crystal Hydrates of the Antibiotic Nitrofurantoin:
 Structural Studies and Physicochemical Properties
;
_journal_issue 12
_journal_name_full 'Crystal Growth &amp; Design'
_journal_page_first 5925
_journal_paper_doi 10.1021/cg300887p
_journal_volume 12
_journal_year 2012
_chemical_formula_moiety 'C8 H6 N4 O5, C7 H7 N O2, C7 H7 N O2'
_chemical_formula_sum 'C22 H20 N6 O9'
_chemical_formula_weight 512.44
_chemical_name_common
;
 1:2 Cocrystal of nitrofurantoin and 4-hydroxybenzamide
;
_chemical_name_systematic
;
 1:2 Cocrystal of nitrofurantoin and 4-hydroxybenzamide
;
_space_group_IT_number 14
_symmetry_cell_setting monoclinic
_symmetry_space_group_name_Hall '-P 2ybc'
_symmetry_space_group_name_H-M 'P 1 21/c 1'
_atom_sites_solution_hydrogens geom
_atom_sites_solution_primary direct
_atom_sites_solution_secondary difmap
_audit_creation_method SHELXL-97
_cell_angle_alpha 90.00
_cell_angle_beta 93.260(7)
_cell_angle_gamma 90.00
_cell_formula_units_Z 4
_cell_length_a 6.810(2)
_cell_length_b 15.644(5)
_cell_length_c 21.120(7)
_cell_measurement_reflns_used 3480
_cell_measurement_temperature 100(2)
_cell_measurement_theta_max 2.60
_cell_measurement_theta_min 23.59
_cell_volume 2246.4(12)
_computing_cell_refinement 'Bruker SAINT'
_computing_data_collection 'Bruker APEX2'
_computing_data_reduction 'Bruker SAINT'
_computing_molecular_graphics 'Bruker SHELXTL'
_computing_publication_material 'Bruker SHELXTL'
_computing_structure_refinement 'SHELXL-97 (Sheldrick, 2008)'
_computing_structure_solution 'SHELXS-97 (Sheldrick, 2008)'
_diffrn_ambient_temperature 100(2)
_diffrn_measured_fraction_theta_full 0.984
_diffrn_measured_fraction_theta_max 0.984
_diffrn_measurement_device_type 'Bruker APEX-II CCD'
_diffrn_measurement_method '\ f and \ w scans'
_diffrn_radiation_monochromator graphite
_diffrn_radiation_source 'fine-focus sealed tube'
_diffrn_radiation_type MoK\a
_diffrn_radiation_wavelength 0.71073
_diffrn_reflns_av_R_equivalents 0.1190
_diffrn_reflns_av_sigmaI/netI 0.0685
_diffrn_reflns_limit_h_max 4
_diffrn_reflns_limit_h_min -7
_diffrn_reflns_limit_k_max 18
_diffrn_reflns_limit_k_min -18
_diffrn_reflns_limit_l_max 24
_diffrn_reflns_limit_l_min -24
_diffrn_reflns_number 31599
_diffrn_reflns_theta_full 24.49
_diffrn_reflns_theta_max 24.49
_diffrn_reflns_theta_min 1.62
_exptl_absorpt_coefficient_mu 0.120
_exptl_absorpt_correction_T_max 0.9869
_exptl_absorpt_correction_T_min 0.9763
_exptl_absorpt_correction_type multi-scan
_exptl_absorpt_process_details 'multi-scan absorption correction'
_exptl_crystal_colour yellow
_exptl_crystal_density_diffrn 1.515
_exptl_crystal_density_method 'not measured'
_exptl_crystal_description needle
_exptl_crystal_F_000 1064
_exptl_crystal_size_max 0.20
_exptl_crystal_size_mid 0.11
_exptl_crystal_size_min 0.11
_refine_diff_density_max 0.555
_refine_diff_density_min -0.535
_refine_diff_density_rms 0.122
_refine_ls_extinction_coef 0.0014(4)
_refine_ls_extinction_expression Fc^*^=kFc[1+0.001xFc^2^\l^3^/sin(2\q)]^-1/4^
_refine_ls_extinction_method SHELXL
_refine_ls_goodness_of_fit_ref 1.146
_refine_ls_hydrogen_treatment mixed
_refine_ls_matrix_type full
_refine_ls_number_parameters 341
_refine_ls_number_reflns 3668
_refine_ls_number_restraints 0
_refine_ls_restrained_S_all 1.146
_refine_ls_R_factor_all 0.1498
_refine_ls_R_factor_gt 0.1147
_refine_ls_shift/su_max 0.000
_refine_ls_shift/su_mean 0.000
_refine_ls_structure_factor_coef Fsqd
_refine_ls_weighting_details 'calc w=1/[\s^2^(Fo^2^)+(0.0603P)^2^+27.7903P] where P=(Fo^2^+2Fc^2^)/3'
_refine_ls_weighting_scheme calc
_refine_ls_wR_factor_gt 0.2619
_refine_ls_wR_factor_ref 0.2796
_reflns_number_gt 2624
_reflns_number_total 3668
_reflns_threshold_expression >2sigma(I)
_cod_data_source_file cg300887p_si_001.cif
_cod_data_source_block NF-4-hydroxybenzamide(1:2)
_cod_depositor_comments
;
The following automatic conversions were performed:

'_symmetry_cell_setting' value 'Monoclinic' changed to 'monoclinic'
according to /home/saulius/struct/CIF-dictionaries/cif_core.dic
dictionary named 'cif_core.dic' version 2.4.2 from 2011-04-26.

Automatic conversion script
Id: cif_fix_values 1891 2012-01-12 08:04:46Z andrius 
;
_cod_original_sg_symbol_H-M 'P2(1)/c  '
_cod_database_code 4506800

loop_
_symmetry_equiv_pos_as_xyz
'x, y, z'
'-x, y+1/2, -z+1/2'
'-x, -y, -z'
'x, -y-1/2, z-1/2'

loop_
_atom_site_label
_atom_site_type_symbol
_atom_site_fract_x
_atom_site_fract_y
_atom_site_fract_z
_atom_site_U_iso_or_equiv
_atom_site_adp_type
_atom_site_occupancy
_atom_site_symmetry_multiplicity
_atom_site_calc_flag
_atom_site_refinement_flags
C4 C 0.4619(11) 0.6555(4) 0.2546(3) 0.0147(15) Uani 1 1 d .
C3 C 0.4986(12) 0.5984(5) 0.2075(3) 0.0198(17) Uani 1 1 d .
H2A H 0.5333 0.6107 0.1656 0.024 Uiso 1 1 calc R
C2 C 0.4733(11) 0.5171(5) 0.2351(3) 0.0181(17) Uani 1 1 d .
H3 H 0.4860 0.4633 0.2149 0.022 Uiso 1 1 calc R
C1 C 0.4274(11) 0.5307(4) 0.2964(3) 0.0159(16) Uani 1 1 d .
C5 C 0.3860(11) 0.4706(5) 0.3454(3) 0.0143(15) Uani 1 1 d .
H5 H 0.3931 0.4111 0.3371 0.017 Uiso 1 1 calc R
C6 C 0.2529(11) 0.4582(5) 0.5021(3) 0.0178(17) Uani 1 1 d .
C7 C 0.2634(11) 0.3117(5) 0.5012(3) 0.0170(16) Uani 1 1 d .
C8 C 0.3225(11) 0.3417(4) 0.4370(3) 0.0172(16) Uani 1 1 d .
H8A H 0.4586 0.3243 0.4290 0.021 Uiso 1 1 calc R
H8B H 0.2316 0.3200 0.4024 0.021 Uiso 1 1 calc R
C9 C 0.2432(12) 0.7702(5) 0.5021(3) 0.0208(17) Uani 1 1 d .
C10 C 0.2449(10) 0.8605(4) 0.4811(3) 0.0151(16) Uani 1 1 d .
C11 C 0.2518(11) 0.9246(5) 0.5272(3) 0.0181(16) Uani 1 1 d .
H11 H 0.2584 0.9093 0.5708 0.022 Uiso 1 1 calc R
C12 C 0.2492(11) 1.0099(5) 0.5105(3) 0.0167(16) Uani 1 1 d .
H12 H 0.2538 1.0531 0.5422 0.020 Uiso 1 1 calc R
C13 C 0.2398(11) 1.0321(4) 0.4455(3) 0.0155(16) Uani 1 1 d .
C14 C 0.2294(11) 0.9696(5) 0.4006(3) 0.0189(17) Uani 1 1 d .
H14 H 0.2190 0.9847 0.3570 0.023 Uiso 1 1 calc R
C15 C 0.2338(11) 0.8840(5) 0.4179(3) 0.0174(16) Uani 1 1 d .
H15 H 0.2293 0.8411 0.3860 0.021 Uiso 1 1 calc R
C16 C 0.9339(11) 0.3947(5) 0.3069(3) 0.0171(16) Uani 1 1 d .
C17 C 0.9897(11) 0.3168(4) 0.2728(3) 0.0141(16) Uani 1 1 d .
C18 C 0.9718(10) 0.2338(4) 0.2970(3) 0.0146(16) Uani 1 1 d .
H18 H 0.9298 0.2261 0.3387 0.017 Uiso 1 1 calc R
C19 C 1.0139(11) 0.1633(5) 0.2614(3) 0.0148(16) Uani 1 1 d .
H19 H 0.9987 0.1075 0.2783 0.018 Uiso 1 1 calc R
C20 C 1.0791(11) 0.1735(4) 0.2002(3) 0.0146(15) Uani 1 1 d .
C21 C 1.1008(11) 0.2559(5) 0.1755(3) 0.0180(16) Uani 1 1 d .
H21 H 1.1438 0.2635 0.1339 0.022 Uiso 1 1 calc R
C22 C 1.0595(11) 0.3249(5) 0.2117(3) 0.0161(16) Uani 1 1 d .
H22 H 1.0786 0.3805 0.1951 0.019 Uiso 1 1 calc R
N1 N 0.4670(9) 0.7454(4) 0.2556(3) 0.0206(15) Uani 1 1 d .
N2 N 0.3392(9) 0.4967(4) 0.4007(3) 0.0158(14) Uani 1 1 d .
N3 N 0.3063(9) 0.4343(4) 0.4439(3) 0.0158(14) Uani 1 1 d .
N4 N 0.2297(10) 0.3825(4) 0.5364(3) 0.0159(14) Uani 1 1 d .
N5 N 0.2605(10) 0.7086(4) 0.4587(3) 0.0204(15) Uani 1 1 d .
H5A H 0.2615 0.6545 0.4703 0.024 Uiso 1 1 calc R
H5B H 0.2709 0.7221 0.4186 0.024 Uiso 1 1 calc R
N6 N 0.8685(9) 0.3877(4) 0.3640(3) 0.0191(14) Uani 1 1 d .
H6A H 0.8398 0.4339 0.3854 0.023 Uiso 1 1 calc R
H6B H 0.8535 0.3368 0.3809 0.023 Uiso 1 1 calc R
O3 O 0.5094(8) 0.7800(3) 0.2054(2) 0.0242(13) Uani 1 1 d .
O2 O 0.4320(8) 0.7836(3) 0.3043(2) 0.0236(13) Uani 1 1 d .
O1 O 0.4185(7) 0.6169(3) 0.3092(2) 0.0157(11) Uani 1 1 d .
O4 O 0.2309(9) 0.5301(3) 0.5228(2) 0.0224(13) Uani 1 1 d .
O5 O 0.2495(8) 0.2380(3) 0.5183(2) 0.0205(12) Uani 1 1 d .
O6 O 0.2283(9) 0.7522(3) 0.5594(2) 0.0273(14) Uani 1 1 d .
O7 O 0.2426(8) 1.1154(3) 0.4257(2) 0.0218(12) Uani 1 1 d .
H7 H 0.2527 1.1478 0.4575 0.033 Uiso 1 1 calc R
O8 O 0.9574(8) 0.4669(3) 0.2812(2) 0.0208(12) Uani 1 1 d .
O9 O 1.1212(8) 0.1056(3) 0.1629(2) 0.0185(12) Uani 1 1 d .
H9 H 1.0958 0.0599 0.1817 0.028 Uiso 1 1 calc R
H4 H 0.175(14) 0.385(6) 0.572(5) 0.04(3) Uiso 1 1 d .

loop_
_atom_site_aniso_label
_atom_site_aniso_U_11
_atom_site_aniso_U_22
_atom_site_aniso_U_33
_atom_site_aniso_U_23
_atom_site_aniso_U_13
_atom_site_aniso_U_12
C4 0.021(4) 0.012(4) 0.012(3) 0.003(3) 0.006(3) -0.002(3)
C3 0.029(5) 0.016(4) 0.015(4) 0.000(3) 0.006(3) 0.006(3)
C2 0.023(4) 0.018(4) 0.013(4) 0.000(3) 0.006(3) 0.001(3)
C1 0.019(4) 0.007(3) 0.021(4) -0.004(3) 0.006(3) 0.002(3)
C5 0.016(4) 0.014(4) 0.013(4) -0.002(3) -0.001(3) 0.003(3)
C6 0.019(4) 0.016(4) 0.019(4) -0.003(3) 0.001(3) 0.005(3)
C7 0.013(4) 0.014(4) 0.024(4) -0.002(3) -0.001(3) 0.000(3)
C8 0.025(4) 0.008(4) 0.018(4) -0.004(3) -0.003(3) -0.002(3)
C9 0.022(4) 0.024(4) 0.017(4) -0.005(3) 0.006(3) 0.005(3)
C10 0.009(4) 0.018(4) 0.018(4) 0.005(3) -0.002(3) 0.004(3)
C11 0.018(4) 0.022(4) 0.014(4) 0.002(3) -0.004(3) 0.002(3)
C12 0.018(4) 0.018(4) 0.013(4) -0.003(3) -0.002(3) -0.003(3)
C13 0.013(4) 0.012(4) 0.021(4) 0.001(3) 0.001(3) 0.000(3)
C14 0.028(5) 0.019(4) 0.010(4) 0.000(3) 0.002(3) 0.001(3)
C15 0.018(4) 0.015(4) 0.018(4) -0.001(3) -0.001(3) -0.002(3)
C16 0.019(4) 0.015(4) 0.018(4) 0.004(3) 0.004(3) 0.002(3)
C17 0.020(4) 0.008(3) 0.014(4) 0.000(3) -0.002(3) 0.006(3)
C18 0.015(4) 0.019(4) 0.010(3) 0.000(3) 0.004(3) 0.002(3)
C19 0.017(4) 0.012(4) 0.016(4) 0.006(3) 0.008(3) 0.002(3)
C20 0.017(4) 0.013(4) 0.013(4) -0.007(3) 0.000(3) -0.004(3)
C21 0.024(4) 0.013(4) 0.018(4) 0.003(3) 0.005(3) 0.002(3)
C22 0.020(4) 0.012(4) 0.016(4) 0.003(3) -0.002(3) 0.003(3)
N1 0.017(4) 0.017(3) 0.029(4) 0.002(3) -0.001(3) -0.004(3)
N2 0.021(4) 0.009(3) 0.017(3) 0.003(3) -0.002(3) -0.006(3)
N3 0.023(4) 0.009(3) 0.016(3) -0.001(2) 0.000(3) 0.000(3)
N4 0.030(4) 0.010(3) 0.008(3) -0.001(3) 0.004(3) 0.001(3)
N5 0.032(4) 0.007(3) 0.023(3) 0.005(3) 0.002(3) 0.002(3)
N6 0.029(4) 0.015(3) 0.014(3) -0.002(3) 0.007(3) 0.007(3)
O3 0.027(3) 0.022(3) 0.024(3) 0.015(2) 0.004(2) 0.003(2)
O2 0.027(3) 0.018(3) 0.026(3) -0.008(2) 0.003(2) 0.006(2)
O1 0.022(3) 0.008(2) 0.017(3) 0.002(2) 0.005(2) 0.002(2)
O4 0.041(4) 0.010(3) 0.016(3) -0.001(2) 0.008(2) 0.004(2)
O5 0.034(3) 0.009(3) 0.019(3) 0.001(2) 0.005(2) -0.001(2)
O6 0.049(4) 0.018(3) 0.016(3) 0.007(2) 0.010(2) 0.003(3)
O7 0.039(3) 0.009(3) 0.017(3) -0.001(2) 0.004(2) -0.002(2)
O8 0.031(3) 0.008(3) 0.025(3) 0.002(2) 0.007(2) 0.000(2)
O9 0.033(3) 0.007(2) 0.017(3) 0.001(2) 0.005(2) 0.002(2)

loop_
_atom_type_symbol
_atom_type_description
_atom_type_scat_dispersion_real
_atom_type_scat_dispersion_imag
_atom_type_scat_source
C C 0.0033 0.0016 'International Tables Vol C Tables 4.2.6.8 and 6.1.1.4'
H H 0.0000 0.0000 'International Tables Vol C Tables 4.2.6.8 and 6.1.1.4'
N N 0.0061 0.0033 'International Tables Vol C Tables 4.2.6.8 and 6.1.1.4'
O O 0.0106 0.0060 'International Tables Vol C Tables 4.2.6.8 and 6.1.1.4'

loop_
_geom_angle_atom_site_label_1
_geom_angle_atom_site_label_2
_geom_angle_atom_site_label_3
_geom_angle
O1 C4 C3 112.7(6)
O1 C4 N1 116.2(6)
C3 C4 N1 131.1(7)
C4 C3 C2 104.8(6)
C4 C3 H2A 127.6
C2 C3 H2A 127.6
C1 C2 C3 106.9(6)
C1 C2 H3 126.6
C3 C2 H3 126.6
C2 C1 O1 110.7(6)
C2 C1 C5 130.2(7)
O1 C1 C5 119.0(6)
N2 C5 C1 120.8(6)
N2 C5 H5 119.6
C1 C5 H5 119.6
O4 C6 N3 128.7(7)
O4 C6 N4 125.0(7)
N3 C6 N4 106.3(6)
O5 C7 N4 126.2(7)
O5 C7 C8 126.3(6)
N4 C7 C8 107.5(6)
N3 C8 C7 101.1(6)
N3 C8 H8A 111.6
C7 C8 H8A 111.6
N3 C8 H8B 111.6
C7 C8 H8B 111.6
H8A C8 H8B 109.4
O6 C9 N5 121.0(7)
O6 C9 C10 120.4(6)
N5 C9 C10 118.6(6)
C15 C10 C11 118.7(7)
C15 C10 C9 122.8(7)
C11 C10 C9 118.4(6)
C12 C11 C10 121.0(7)
C12 C11 H11 119.5
C10 C11 H11 119.5
C11 C12 C13 119.1(7)
C11 C12 H12 120.5
C13 C12 H12 120.5
C14 C13 O7 118.3(6)
C14 C13 C12 119.8(7)
O7 C13 C12 122.0(6)
C13 C14 C15 120.7(7)
C13 C14 H14 119.6
C15 C14 H14 119.6
C10 C15 C14 120.6(7)
C10 C15 H15 119.7
C14 C15 H15 119.7
O8 C16 N6 121.8(7)
O8 C16 C17 118.9(6)
N6 C16 C17 119.3(6)
C18 C17 C22 117.3(6)
C18 C17 C16 123.8(6)
C22 C17 C16 118.9(6)
C19 C18 C17 121.3(6)
C19 C18 H18 119.4
C17 C18 H18 119.4
C18 C19 C20 120.0(6)
C18 C19 H19 120.0
C20 C19 H19 120.0
O9 C20 C19 122.2(6)
O9 C20 C21 118.2(6)
C19 C20 C21 119.7(6)
C22 C21 C20 119.4(6)
C22 C21 H21 120.3
C20 C21 H21 120.3
C21 C22 C17 122.4(7)
C21 C22 H22 118.8
C17 C22 H22 118.8
O2 N1 O3 124.8(6)
O2 N1 C4 119.6(6)
O3 N1 C4 115.5(6)
C5 N2 N3 115.9(6)
C6 N3 N2 118.2(6)
C6 N3 C8 113.0(6)
N2 N3 C8 128.8(6)
C7 N4 C6 112.1(6)
C7 N4 H4 128(7)
C6 N4 H4 119(7)
C9 N5 H5A 120.0
C9 N5 H5B 120.0
H5A N5 H5B 120.0
C16 N6 H6A 120.0
C16 N6 H6B 120.0
H6A N6 H6B 120.0
C4 O1 C1 104.8(5)
C13 O7 H7 109.5
C20 O9 H9 109.5

loop_
_geom_bond_atom_site_label_1
_geom_bond_atom_site_label_2
_geom_bond_distance
C4 O1 1.350(8)
C4 C3 1.371(10)
C4 N1 1.407(9)
C3 C2 1.413(10)
C3 H2A 0.9500
C2 C1 1.365(10)
C2 H3 0.9500
C1 O1 1.377(8)
C1 C5 1.438(10)
C5 N2 1.294(9)
C5 H5 0.9500
C6 O4 1.220(9)
C6 N3 1.353(9)
C6 N4 1.403(10)
C7 O5 1.214(9)
C7 N4 1.361(9)
C7 C8 1.511(10)
C8 N3 1.461(9)
C8 H8A 0.9900
C8 H8B 0.9900
C9 O6 1.253(9)
C9 N5 1.340(9)
C9 C10 1.482(10)
C10 C15 1.381(10)
C10 C11 1.397(10)
C11 C12 1.380(10)
C11 H11 0.9500
C12 C13 1.413(10)
C12 H12 0.9500
C13 C14 1.361(10)
C13 O7 1.369(9)
C14 C15 1.388(10)
C14 H14 0.9500
C15 H15 0.9500
C16 O8 1.267(9)
C16 N6 1.313(9)
C16 C17 1.477(10)
C17 C18 1.404(10)
C17 C22 1.406(10)
C18 C19 1.374(10)
C18 H18 0.9500
C19 C20 1.399(10)
C19 H19 0.9500
C20 O9 1.364(8)
C20 C21 1.401(10)
C21 C22 1.361(10)
C21 H21 0.9500
C22 H22 0.9500
N1 O2 1.225(8)
N1 O3 1.239(8)
N2 N3 1.363(8)
N4 H4 0.85(10)
N5 H5A 0.8800
N5 H5B 0.8800
N6 H6A 0.8800
N6 H6B 0.8800
O7 H7 0.8400
O9 H9 0.8400
